data_1518234
loop_
_publ_author_name
'Rives, Arnaud'
'Baglai, Iaroslav'
'Barthes, C\'ecile'
'Maraval, Val\'erie'
'Saffon-Merceron, Nathalie'
'Saquet, Alix'
'Voitenko, Zoia'
'Volovenko, Yulian'
'Chauvin, Remi'

_publ_section_title
;
 Carbo-cyclohexadienes vs. carbo-benzenes: structure and conjugative
 properties
;
_journal_issue 2
_journal_name_full 'Chem. Sci.'
_journal_page_first 1139
_journal_paper_doi 10.1039/C4SC02742F
_journal_volume 6
_journal_year 2015
_chemical_formula_sum 'C49 H25 Cl3 F12 O2'
_chemical_formula_weight 980.04
_chemical_name_systematic
; 
 ? 
;
_space_group_IT_number 14
_symmetry_cell_setting monoclinic
_symmetry_space_group_name_Hall '-P 2ybc'
_symmetry_space_group_name_H-M 'P 1 21/c 1'
_atom_sites_solution_hydrogens geom
_atom_sites_solution_primary direct
_atom_sites_solution_secondary difmap
_audit_creation_method SHELXL-97
_cell_angle_alpha 90.00
_cell_angle_beta 92.841(6)
_cell_angle_gamma 90.00
_cell_formula_units_Z 4
_cell_length_a 12.8182(16)
_cell_length_b 35.815(5)
_cell_length_c 9.7626(14)
_cell_measurement_reflns_used 2244
_cell_measurement_temperature 193(2)
_cell_measurement_theta_max 19.94
_cell_measurement_theta_min 2.62
_cell_volume 4476.3(11)
_computing_cell_refinement 'Bruker SAINT'
_computing_data_collection 'Bruker APEX2'
_computing_data_reduction 'Bruker SAINT'
_computing_molecular_graphics 'Bruker SHELXTL'
_computing_publication_material 'Bruker SHELXTL'
_computing_structure_refinement 'SHELXL-97 (Sheldrick, 2008)'
_computing_structure_solution 'SHELXS-97 (Sheldrick, 2008)'
_diffrn_ambient_temperature 193(2)
_diffrn_measured_fraction_theta_full 0.989
_diffrn_measured_fraction_theta_max 0.989
_diffrn_measurement_device_type 'Bruker kappa APEX-II CCD Quazar'
_diffrn_measurement_method 'phi and omega scans'
_diffrn_radiation_monochromator 'multilayer optics'
_diffrn_radiation_source 'micro-focus sealed tube'
_diffrn_radiation_type MoK\a
_diffrn_radiation_wavelength 0.71073
_diffrn_reflns_av_R_equivalents 0.1994
_diffrn_reflns_av_sigmaI/netI 0.1503
_diffrn_reflns_limit_h_max 13
_diffrn_reflns_limit_h_min -15
_diffrn_reflns_limit_k_max 42
_diffrn_reflns_limit_k_min -42
_diffrn_reflns_limit_l_max 11
_diffrn_reflns_limit_l_min -11
_diffrn_reflns_number 59064
_diffrn_reflns_theta_full 24.71
_diffrn_reflns_theta_max 24.71
_diffrn_reflns_theta_min 5.10
_exptl_absorpt_coefficient_mu 0.295
_exptl_absorpt_correction_T_max 0.9883
_exptl_absorpt_correction_T_min 0.9434
_exptl_absorpt_correction_type multi-scan
_exptl_absorpt_process_details 'SADABS (Bruker-AXS)'
_exptl_crystal_colour red
_exptl_crystal_density_diffrn 1.454
_exptl_crystal_density_method 'not measured'
_exptl_crystal_description plate
_exptl_crystal_F_000 1976
_exptl_crystal_size_max 0.20
_exptl_crystal_size_mid 0.20
_exptl_crystal_size_min 0.04
_refine_diff_density_max 0.573
_refine_diff_density_min -0.326
_refine_diff_density_rms 0.067
_refine_ls_extinction_method none
_refine_ls_goodness_of_fit_ref 1.021
_refine_ls_hydrogen_treatment constr
_refine_ls_matrix_type full
_refine_ls_number_parameters 653
_refine_ls_number_reflns 7551
_refine_ls_number_restraints 102
_refine_ls_restrained_S_all 1.044
_refine_ls_R_factor_all 0.2077
_refine_ls_R_factor_gt 0.0829
_refine_ls_shift/su_max 0.012
_refine_ls_shift/su_mean 0.000
_refine_ls_structure_factor_coef Fsqd
_refine_ls_weighting_details 'calc w=1/[\s^2^(Fo^2^)+(0.0921P)^2^+5.9849P] where P=(Fo^2^+2Fc^2^)/3'
_refine_ls_weighting_scheme calc
_refine_ls_wR_factor_gt 0.1877
_refine_ls_wR_factor_ref 0.2414
_reflns_number_gt 3302
_reflns_number_total 7551
_reflns_threshold_expression >2sigma(I)
_cod_data_source_file c4sc02742f2.cif
_cod_data_source_block 12c
_cod_depositor_comments
;
The following automatic conversions were performed:

'_symmetry_cell_setting' value 'Monoclinic' changed to 'monoclinic'
according to
/usr/data/users/saulius/crontab/automatic-downloads/rss-feeds/RSC/lib/dictionaries/cif_core.dic
dictionary named 'cif_core.dic' version 2.4.2 from 2011-04-26.

Automatic conversion script
Id: cif_fix_values 2827 2014-09-09 07:05:25Z andrius 

 Adding full bibliography for 1518232--1518234.cif.
;
_cod_original_cell_volume 4476.4(11)
_cod_original_sg_symbol_H-M P2(1)/c
_cod_database_code 1518234

loop_
_symmetry_equiv_pos_as_xyz
'x, y, z'
'-x, y+1/2, -z+1/2'
'-x, -y, -z'
'x, -y-1/2, z-1/2'

loop_
_atom_site_label
_atom_site_type_symbol
_atom_site_fract_x
_atom_site_fract_y
_atom_site_fract_z
_atom_site_U_iso_or_equiv
_atom_site_adp_type
_atom_site_occupancy
_atom_site_symmetry_multiplicity
_atom_site_calc_flag
_atom_site_refinement_flags
_atom_site_disorder_assembly
_atom_site_disorder_group
O1 O 0.8620(4) 0.04173(12) 1.1537(5) 0.0524(13) Uani 1 1 d . . .
O2 O 0.4946(3) 0.02854(12) 0.8506(5) 0.0510(12) Uani 1 1 d . . .
F1 F 0.7823(3) 0.05758(12) 1.3924(4) 0.0697(12) Uani 1 1 d . . .
F2 F 0.6812(3) 0.02287(12) 1.2691(4) 0.0747(13) Uani 1 1 d . . .
F3 F 0.6411(3) 0.07960(13) 1.2990(4) 0.0708(13) Uani 1 1 d . . .
F4 F 0.6675(3) -0.00588(11) 0.7736(4) 0.0704(12) Uani 1 1 d . . .
F5 F 0.7221(3) 0.04237(11) 0.6728(4) 0.0648(12) Uani 1 1 d . . .
F6 F 0.5776(4) 0.01772(12) 0.6051(4) 0.0769(13) Uani 1 1 d . . .
C1 C 0.7783(5) 0.06817(16) 1.1541(6) 0.0335(15) Uani 1 1 d . . .
C2 C 0.7073(4) 0.06466(15) 1.0301(6) 0.0318(14) Uani 1 1 d . . .
C3 C 0.6506(4) 0.05942(15) 0.9341(6) 0.0301(14) Uani 1 1 d . . .
C4 C 0.5781(5) 0.05122(17) 0.8138(6) 0.0356(15) Uani 1 1 d . . .
C5 C 0.5463(4) 0.08592(18) 0.7429(6) 0.0346(15) Uani 1 1 d . . .
C6 C 0.5172(5) 0.11372(18) 0.6829(6) 0.0349(15) Uani 1 1 d . . .
C7 C 0.4796(4) 0.14578(17) 0.6093(6) 0.0325(15) Uani 1 1 d . . .
C8 C 0.5079(4) 0.18047(17) 0.6562(6) 0.0300(14) Uani 1 1 d . . .
C9 C 0.5347(4) 0.21190(18) 0.6977(6) 0.0296(14) Uani 1 1 d . . .
C10 C 0.5625(4) 0.24669(16) 0.7349(6) 0.0288(14) Uani 1 1 d . . .
C11 C 0.6357(4) 0.25230(15) 0.8479(6) 0.0267(13) Uani 1 1 d . . .
C12 C 0.6977(4) 0.25781(15) 0.9405(6) 0.0281(14) Uani 1 1 d . . .
C13 C 0.7717(4) 0.26281(16) 1.0532(5) 0.0274(14) Uani 1 1 d . . .
C14 C 0.8184(4) 0.23098(17) 1.1070(6) 0.0292(14) Uani 1 1 d . . .
C15 C 0.8564(4) 0.20296(16) 1.1621(6) 0.0286(14) Uani 1 1 d . . .
C16 C 0.8947(4) 0.17280(15) 1.2302(6) 0.0269(14) Uani 1 1 d . . .
C17 C 0.8549(4) 0.13662(17) 1.1947(6) 0.0306(14) Uani 1 1 d . . .
C18 C 0.8187(5) 0.10674(18) 1.1736(6) 0.0349(15) Uani 1 1 d . . .
C19 C 0.7212(6) 0.05684(18) 1.2770(7) 0.0439(17) Uani 1 1 d . . .
C20 C 0.9264(6) 0.0468(2) 1.0377(9) 0.071(2) Uani 1 1 d . . .
H20A H 0.8916 0.0356 0.9559 0.106 Uiso 1 1 calc R . .
H20B H 0.9941 0.0346 1.0564 0.106 Uiso 1 1 calc R . .
H20C H 0.9371 0.0735 1.0220 0.106 Uiso 1 1 calc R . .
C21 C 0.6356(6) 0.02617(18) 0.7148(7) 0.0488(19) Uani 1 1 d . . .
C22 C 0.4257(5) 0.0479(2) 0.9385(8) 0.066(2) Uani 1 1 d . . .
H22A H 0.4670 0.0609 1.0110 0.099 Uiso 1 1 calc R . .
H22B H 0.3791 0.0299 0.9800 0.099 Uiso 1 1 calc R . .
H22C H 0.3841 0.0661 0.8845 0.099 Uiso 1 1 calc R . .
C23 C 0.4097(4) 0.14032(17) 0.4867(6) 0.0327(15) Uani 1 1 d . . .
C24 C 0.3615(5) 0.17039(19) 0.4185(7) 0.0449(17) Uani 1 1 d . . .
H24 H 0.3769 0.1950 0.4496 0.054 Uiso 1 1 calc R . .
C25 C 0.2927(5) 0.1656(2) 0.3085(7) 0.0469(18) Uani 1 1 d . . .
H25 H 0.2604 0.1865 0.2646 0.056 Uiso 1 1 calc R . .
C26 C 0.2705(5) 0.1297(2) 0.2615(6) 0.0431(17) Uani 1 1 d . A .
C27 C 0.3199(6) 0.0998(2) 0.3255(7) 0.058(2) Uani 1 1 d . . .
H27 H 0.3064 0.0753 0.2918 0.069 Uiso 1 1 calc R . .
C28 C 0.3878(5) 0.10461(19) 0.4360(7) 0.0511(19) Uani 1 1 d . . .
H28 H 0.4204 0.0835 0.4787 0.061 Uiso 1 1 calc R . .
C29 C 0.1944(6) 0.1232(3) 0.1428(8) 0.067(2) Uani 1 1 d D . .
F10 F 0.1446(13) 0.1548(3) 0.1022(17) 0.086(3) Uani 0.75(4) 1 d PDU A 1
F11 F 0.2383(10) 0.1103(6) 0.0325(13) 0.085(4) Uani 0.75(4) 1 d PDU A 1
F12 F 0.1164(14) 0.1004(7) 0.173(2) 0.097(5) Uani 0.75(4) 1 d PDU A 1
F10' F 0.107(4) 0.109(2) 0.189(7) 0.098(8) Uani 0.25(4) 1 d PDU A 2
F11' F 0.177(3) 0.1516(10) 0.060(3) 0.085(5) Uani 0.25(4) 1 d PDU A 2
F12' F 0.227(3) 0.0949(12) 0.065(4) 0.086(6) Uani 0.25(4) 1 d PDU A 2
C30 C 0.5213(4) 0.27974(15) 0.6581(6) 0.0277(14) Uani 1 1 d . . .
C31 C 0.5716(5) 0.31356(17) 0.6672(7) 0.0405(16) Uani 1 1 d . . .
H31 H 0.6317 0.3163 0.7271 0.049 Uiso 1 1 calc R . .
C32 C 0.5354(5) 0.34377(18) 0.5897(7) 0.0489(18) Uani 1 1 d . . .
H32 H 0.5708 0.3671 0.5966 0.059 Uiso 1 1 calc R . .
C33 C 0.4482(5) 0.33994(19) 0.5026(7) 0.0496(18) Uani 1 1 d . . .
H33 H 0.4240 0.3605 0.4484 0.059 Uiso 1 1 calc R . .
C34 C 0.3961(5) 0.30647(19) 0.4941(7) 0.0471(18) Uani 1 1 d . . .
H34 H 0.3347 0.3041 0.4363 0.056 Uiso 1 1 calc R . .
C35 C 0.4335(5) 0.27596(18) 0.5703(6) 0.0389(16) Uani 1 1 d . . .
H35 H 0.3988 0.2526 0.5621 0.047 Uiso 1 1 calc R . .
C36 C 0.7928(4) 0.30006(15) 1.1121(6) 0.0288(14) Uani 1 1 d . . .
C37 C 0.8488(4) 0.30375(16) 1.2363(6) 0.0343(15) Uani 1 1 d . . .
H37 H 0.8771 0.2823 1.2815 0.041 Uiso 1 1 calc R . .
C38 C 0.8637(5) 0.33866(17) 1.2948(7) 0.0450(17) Uani 1 1 d . . .
H38 H 0.9007 0.3411 1.3811 0.054 Uiso 1 1 calc R . .
C39 C 0.8251(5) 0.36967(18) 1.2284(8) 0.0480(18) Uani 1 1 d . . .
H39 H 0.8368 0.3937 1.2676 0.058 Uiso 1 1 calc R . .
C40 C 0.7695(5) 0.36627(17) 1.1053(7) 0.0420(16) Uani 1 1 d . . .
H40 H 0.7418 0.3879 1.0605 0.050 Uiso 1 1 calc R . .
C41 C 0.7535(4) 0.33187(16) 1.0467(6) 0.0341(15) Uani 1 1 d . . .
H41 H 0.7154 0.3298 0.9610 0.041 Uiso 1 1 calc R . .
C42 C 0.9715(4) 0.17759(16) 1.3479(6) 0.0277(14) Uani 1 1 d . . .
C43 C 0.9983(4) 0.14715(17) 1.4325(6) 0.0344(15) Uani 1 1 d . . .
H43 H 0.9706 0.1231 1.4111 0.041 Uiso 1 1 calc R . .
C44 C 1.0648(5) 0.15181(17) 1.5466(6) 0.0374(16) Uani 1 1 d . . .
H44 H 1.0819 0.1312 1.6049 0.045 Uiso 1 1 calc R . .
C45 C 1.1065(4) 0.18689(17) 1.5753(6) 0.0340(15) Uani 1 1 d . . .
C46 C 1.0822(5) 0.21692(17) 1.4918(7) 0.0406(16) Uani 1 1 d . . .
H46 H 1.1113 0.2408 1.5121 0.049 Uiso 1 1 calc R . .
C47 C 1.0152(4) 0.21201(16) 1.3785(6) 0.0336(15) Uani 1 1 d . . .
H47 H 0.9988 0.2327 1.3203 0.040 Uiso 1 1 calc R . .
C48 C 1.1733(5) 0.1923(2) 1.7035(7) 0.0492(18) Uani 1 1 d U . .
F7 F 1.2417(4) 0.21950(15) 1.6942(5) 0.1007(18) Uani 1 1 d U . .
F8 F 1.1208(3) 0.19937(14) 1.8122(4) 0.0796(15) Uani 1 1 d U . .
F9 F 1.2310(4) 0.16249(14) 1.7369(5) 0.0896(16) Uani 1 1 d U . .
C49 C 0.0961(5) 0.0342(2) 0.6534(8) 0.073(2) Uani 1 1 d DU . .
H49 H 0.1313 0.0094 0.6627 0.088 Uiso 1 1 calc R B 1
Cl1 Cl -0.0388(11) 0.0271(6) 0.6612(19) 0.106(5) Uani 0.277(12) 1 d PDU C 1
Cl2 Cl 0.1594(18) 0.0641(6) 0.761(2) 0.141(6) Uani 0.277(12) 1 d PDU C 1
Cl3 Cl 0.096(2) 0.0479(4) 0.4743(14) 0.141(5) Uani 0.277(12) 1 d PDU C 1
Cl1' Cl -0.0317(5) 0.0447(2) 0.6115(10) 0.122(3) Uani 0.723(12) 1 d PDU C 2
Cl2' Cl 0.1278(5) 0.05876(19) 0.8085(5) 0.0890(17) Uani 0.723(12) 1 d PDU C 2
Cl3' Cl 0.1764(6) 0.04843(15) 0.5305(7) 0.129(3) Uani 0.723(12) 1 d PDU C 2

loop_
_atom_site_aniso_label
_atom_site_aniso_U_11
_atom_site_aniso_U_22
_atom_site_aniso_U_33
_atom_site_aniso_U_23
_atom_site_aniso_U_13
_atom_site_aniso_U_12
O1 0.056(3) 0.039(3) 0.061(3) -0.001(2) -0.006(3) 0.013(2)
O2 0.048(3) 0.047(3) 0.056(3) 0.000(2) -0.005(2) -0.019(2)
F1 0.090(3) 0.077(3) 0.041(2) 0.000(2) -0.014(2) -0.001(2)
F2 0.096(3) 0.066(3) 0.063(3) 0.009(2) 0.003(2) -0.030(3)
F3 0.067(3) 0.094(3) 0.052(3) 0.002(2) 0.014(2) 0.014(3)
F4 0.101(3) 0.041(2) 0.069(3) 0.001(2) 0.010(2) 0.014(2)
F5 0.077(3) 0.057(3) 0.062(3) 0.003(2) 0.022(2) -0.001(2)
F6 0.106(3) 0.075(3) 0.048(3) -0.021(2) -0.012(3) -0.001(3)
C1 0.037(4) 0.028(3) 0.035(4) -0.002(3) -0.006(3) 0.005(3)
C2 0.032(3) 0.022(3) 0.042(4) 0.000(3) 0.003(3) -0.004(3)
C3 0.034(3) 0.022(3) 0.034(4) 0.000(3) -0.005(3) 0.000(3)
C4 0.036(4) 0.034(4) 0.035(4) 0.010(3) -0.004(3) -0.004(3)
C5 0.033(4) 0.037(4) 0.033(4) -0.004(3) -0.007(3) -0.011(3)
C6 0.036(4) 0.037(4) 0.031(4) -0.006(3) -0.001(3) -0.006(3)
C7 0.028(3) 0.034(4) 0.035(4) 0.008(3) -0.001(3) 0.001(3)
C8 0.024(3) 0.034(4) 0.031(4) 0.005(3) -0.003(3) 0.000(3)
C9 0.027(3) 0.037(4) 0.024(3) 0.004(3) -0.004(3) 0.002(3)
C10 0.023(3) 0.030(4) 0.033(4) 0.002(3) -0.001(3) 0.001(3)
C11 0.031(3) 0.020(3) 0.029(3) 0.001(3) 0.001(3) 0.003(3)
C12 0.031(3) 0.022(3) 0.032(4) 0.000(3) 0.004(3) 0.001(3)
C13 0.026(3) 0.034(4) 0.022(3) -0.001(3) -0.001(3) -0.004(3)
C14 0.029(3) 0.033(4) 0.025(3) -0.006(3) -0.003(3) 0.000(3)
C15 0.029(3) 0.029(4) 0.027(3) -0.005(3) -0.008(3) -0.002(3)
C16 0.027(3) 0.028(3) 0.025(3) 0.000(3) -0.001(3) 0.000(3)
C17 0.027(3) 0.030(4) 0.034(4) 0.000(3) -0.011(3) 0.003(3)
C18 0.044(4) 0.029(4) 0.030(4) -0.003(3) -0.007(3) 0.002(3)
C19 0.065(5) 0.029(4) 0.036(4) 0.007(3) -0.013(4) -0.012(4)
C20 0.047(5) 0.067(5) 0.099(7) -0.033(5) 0.007(5) 0.016(4)
C21 0.082(6) 0.027(4) 0.035(4) 0.003(3) -0.017(4) 0.004(4)
C22 0.040(4) 0.081(6) 0.079(6) 0.004(5) 0.009(4) -0.007(4)
C23 0.031(3) 0.037(4) 0.030(3) -0.003(3) -0.001(3) -0.006(3)
C24 0.048(4) 0.043(4) 0.043(4) -0.006(3) -0.010(3) 0.001(3)
C25 0.037(4) 0.062(5) 0.040(4) -0.001(4) -0.009(3) 0.015(3)
C26 0.031(4) 0.070(5) 0.029(4) -0.004(4) -0.002(3) -0.011(3)
C27 0.078(5) 0.045(5) 0.047(5) -0.006(4) -0.017(4) -0.014(4)
C28 0.072(5) 0.034(4) 0.045(4) -0.004(3) -0.016(4) -0.007(4)
C29 0.037(5) 0.117(8) 0.046(5) -0.010(5) -0.004(4) -0.011(5)
F10 0.066(7) 0.145(6) 0.045(6) -0.018(5) -0.028(5) 0.015(4)
F11 0.061(4) 0.154(9) 0.038(5) -0.035(6) 0.000(4) -0.014(6)
F12 0.058(5) 0.163(13) 0.069(7) -0.018(7) -0.009(4) -0.056(7)
F10' 0.057(9) 0.165(17) 0.071(11) -0.026(12) -0.005(8) -0.045(11)
F11' 0.066(9) 0.148(8) 0.041(8) -0.019(8) -0.011(7) -0.006(7)
F12' 0.064(9) 0.150(13) 0.043(10) -0.043(11) -0.009(9) 0.002(11)
C30 0.030(3) 0.028(3) 0.026(3) 0.001(3) 0.000(3) 0.000(3)
C31 0.038(4) 0.035(4) 0.048(4) 0.005(3) -0.008(3) 0.000(3)
C32 0.053(4) 0.032(4) 0.061(5) 0.009(4) -0.005(4) -0.006(3)
C33 0.061(5) 0.042(4) 0.045(4) 0.015(4) -0.001(4) 0.009(4)
C34 0.047(4) 0.052(5) 0.040(4) 0.002(4) -0.015(3) 0.010(4)
C35 0.038(4) 0.038(4) 0.040(4) -0.004(3) -0.010(3) 0.003(3)
C36 0.025(3) 0.025(3) 0.036(4) 0.001(3) 0.008(3) -0.001(3)
C37 0.035(3) 0.030(4) 0.037(4) 0.001(3) -0.004(3) 0.000(3)
C38 0.059(4) 0.030(4) 0.044(4) -0.009(3) -0.009(3) -0.001(3)
C39 0.053(4) 0.030(4) 0.062(5) -0.014(4) 0.012(4) -0.009(3)
C40 0.045(4) 0.029(4) 0.052(5) 0.001(3) 0.009(3) 0.005(3)
C41 0.036(4) 0.035(4) 0.031(4) 0.002(3) -0.002(3) -0.002(3)
C42 0.024(3) 0.029(3) 0.030(3) -0.003(3) -0.003(3) 0.004(3)
C43 0.028(3) 0.037(4) 0.037(4) 0.002(3) -0.007(3) 0.004(3)
C44 0.042(4) 0.039(4) 0.031(4) 0.010(3) -0.005(3) 0.006(3)
C45 0.031(3) 0.042(4) 0.030(4) 0.002(3) -0.001(3) 0.006(3)
C46 0.040(4) 0.033(4) 0.048(4) -0.004(3) -0.008(3) -0.001(3)
C47 0.030(3) 0.034(4) 0.035(4) 0.003(3) -0.011(3) -0.005(3)
C48 0.044(4) 0.064(5) 0.038(4) -0.005(4) -0.019(3) -0.002(4)
F7 0.095(3) 0.130(4) 0.072(3) 0.020(3) -0.045(3) -0.063(3)
F8 0.061(3) 0.138(4) 0.039(3) -0.030(3) -0.011(2) 0.009(3)
F9 0.093(3) 0.097(4) 0.073(3) -0.023(3) -0.050(3) 0.037(3)
C49 0.072(4) 0.063(5) 0.084(5) 0.015(4) -0.001(4) 0.007(4)
Cl1 0.076(5) 0.140(14) 0.101(10) -0.020(8) -0.004(6) 0.039(7)
Cl2 0.141(11) 0.111(8) 0.162(10) 0.024(9) -0.066(9) -0.023(8)
Cl3 0.196(15) 0.103(8) 0.126(7) 0.028(7) 0.038(9) -0.006(10)
Cl1' 0.085(3) 0.114(5) 0.162(7) -0.031(4) -0.036(3) 0.037(3)
Cl2' 0.094(3) 0.093(3) 0.080(3) -0.018(3) 0.005(2) -0.013(2)
Cl3' 0.155(5) 0.117(3) 0.121(4) 0.027(3) 0.074(4) 0.006(4)

loop_
_atom_type_symbol
_atom_type_description
_atom_type_scat_dispersion_real
_atom_type_scat_dispersion_imag
_atom_type_scat_source
C C 0.0033 0.0016 'International Tables Vol C Tables 4.2.6.8 and 6.1.1.4'
H H 0.0000 0.0000 'International Tables Vol C Tables 4.2.6.8 and 6.1.1.4'
O O 0.0106 0.0060 'International Tables Vol C Tables 4.2.6.8 and 6.1.1.4'
F F 0.0171 0.0103 'International Tables Vol C Tables 4.2.6.8 and 6.1.1.4'
Cl Cl 0.1484 0.1585 'International Tables Vol C Tables 4.2.6.8 and 6.1.1.4'

loop_
_geom_angle_atom_site_label_1
_geom_angle_atom_site_label_2
_geom_angle_atom_site_label_3
_geom_angle
C1 O1 C20 112.2(5)
C4 O2 C22 111.8(5)
O1 C1 C2 111.8(5)
O1 C1 C18 111.0(5)
C2 C1 C18 112.3(5)
O1 C1 C19 102.7(5)
C2 C1 C19 109.2(5)
C18 C1 C19 109.4(5)
C3 C2 C1 175.6(6)
C2 C3 C4 177.8(6)
O2 C4 C5 114.4(5)
O2 C4 C3 111.4(5)
C5 C4 C3 110.6(5)
O2 C4 C21 102.7(5)
C5 C4 C21 109.2(5)
C3 C4 C21 108.1(5)
C6 C5 C4 177.7(6)
C5 C6 C7 177.7(6)
C8 C7 C6 119.0(5)
C8 C7 C23 122.3(5)
C6 C7 C23 118.7(5)
C9 C8 C7 179.2(7)
C8 C9 C10 176.5(6)
C9 C10 C11 119.7(5)
C9 C10 C30 121.4(5)
C11 C10 C30 118.8(5)
C12 C11 C10 178.3(6)
C11 C12 C13 177.6(6)
C14 C13 C12 116.7(5)
C14 C13 C36 122.2(5)
C12 C13 C36 121.1(5)
C15 C14 C13 176.0(6)
C14 C15 C16 176.1(7)
C15 C16 C17 119.4(5)
C15 C16 C42 120.0(5)
C17 C16 C42 120.5(5)
C18 C17 C16 175.5(7)
C17 C18 C1 176.2(6)
F2 C19 F3 105.8(6)
F2 C19 F1 106.1(5)
F3 C19 F1 106.0(6)
F2 C19 C1 114.0(6)
F3 C19 C1 112.0(5)
F1 C19 C1 112.4(6)
F6 C21 F5 107.2(6)
F6 C21 F4 107.5(5)
F5 C21 F4 105.3(6)
F6 C21 C4 112.3(6)
F5 C21 C4 111.8(5)
F4 C21 C4 112.2(6)
C24 C23 C28 117.5(5)
C24 C23 C7 121.5(5)
C28 C23 C7 120.9(6)
C25 C24 C23 122.0(6)
C24 C25 C26 119.4(6)
C27 C26 C25 119.1(6)
C27 C26 C29 119.9(7)
C25 C26 C29 121.0(7)
C28 C27 C26 121.4(6)
C27 C28 C23 120.4(6)
F11' C29 F11 80.5(16)
F11' C29 F10' 113(4)
F11 C29 F10' 123(3)
F11' C29 F12 121(2)
F11 C29 F12 108.7(13)
F11 C29 F10 105.6(9)
F10' C29 F10 91(4)
F12 C29 F10 103.3(14)
F11' C29 F12' 106.5(18)
F10' C29 F12' 101(3)
F12 C29 F12' 86(3)
F10 C29 F12' 128.6(19)
F11' C29 C26 116.1(17)
F11 C29 C26 113.4(8)
F10' C29 C26 109(4)
F12 C29 C26 112.8(13)
F10 C29 C26 112.3(8)
F12' C29 C26 110.0(18)
C31 C30 C35 119.3(5)
C31 C30 C10 121.1(5)
C35 C30 C10 119.5(5)
C30 C31 C32 120.7(6)
C33 C32 C31 119.9(6)
C34 C33 C32 120.1(6)
C33 C34 C35 120.0(6)
C30 C35 C34 120.0(6)
C37 C36 C41 119.0(5)
C37 C36 C13 120.4(5)
C41 C36 C13 120.6(5)
C38 C37 C36 120.2(6)
C39 C38 C37 120.0(6)
C38 C39 C40 120.2(6)
C41 C40 C39 120.4(6)
C40 C41 C36 120.2(6)
C47 C42 C43 118.9(5)
C47 C42 C16 121.1(5)
C43 C42 C16 120.0(5)
C44 C43 C42 120.4(6)
C43 C44 C45 119.3(6)
C46 C45 C44 120.9(5)
C46 C45 C48 120.0(6)
C44 C45 C48 119.0(6)
C45 C46 C47 119.4(6)
C46 C47 C42 121.2(6)
F8 C48 F7 106.4(6)
F8 C48 F9 105.0(6)
F7 C48 F9 104.3(6)
F8 C48 C45 114.1(6)
F7 C48 C45 113.1(6)
F9 C48 C45 113.0(6)
Cl2 C49 Cl3' 87.8(9)
Cl2 C49 Cl1' 115.9(10)
Cl3' C49 Cl1' 111.9(5)
Cl2 C49 Cl1 120.8(12)
Cl3' C49 Cl1 135.1(7)
Cl3' C49 Cl2' 109.4(5)
Cl1' C49 Cl2' 105.7(5)
Cl1 C49 Cl2' 102.7(7)
Cl2 C49 Cl3 114.2(9)
Cl1' C49 Cl3 75.7(8)
Cl1 C49 Cl3 97.2(9)
Cl2' C49 Cl3 132.5(7)

loop_
_geom_bond_atom_site_label_1
_geom_bond_atom_site_label_2
_geom_bond_distance
O1 C1 1.432(7)
O1 C20 1.445(9)
O2 C4 1.405(7)
O2 C22 1.440(8)
F1 C19 1.340(7)
F2 C19 1.321(7)
F3 C19 1.337(8)
F4 C21 1.338(7)
F5 C21 1.334(8)
F6 C21 1.309(7)
C1 C2 1.483(8)
C1 C18 1.485(8)
C1 C19 1.492(9)
C2 C3 1.173(7)
C3 C4 1.490(8)
C4 C5 1.470(9)
C4 C21 1.534(9)
C5 C6 1.205(8)
C6 C7 1.426(9)
C7 C8 1.367(8)
C7 C23 1.472(8)
C8 C9 1.239(8)
C9 C10 1.341(8)
C10 C11 1.427(8)
C10 C30 1.484(8)
C11 C12 1.190(7)
C12 C13 1.428(8)
C13 C14 1.379(8)
C13 C36 1.472(8)
C14 C15 1.228(8)
C15 C16 1.348(8)
C16 C17 1.429(8)
C16 C42 1.486(7)
C17 C18 1.180(8)
C23 C24 1.394(8)
C23 C28 1.395(8)
C24 C25 1.366(8)
C25 C26 1.388(9)
C26 C27 1.379(9)
C26 C29 1.496(9)
C27 C28 1.363(9)
C29 F11' 1.31(2)
C29 F11 1.324(12)
C29 F10' 1.330(19)
C29 F12 1.337(12)
C29 F10 1.347(13)
C29 F12' 1.35(2)
C30 C31 1.373(8)
C30 C35 1.387(8)
C31 C32 1.386(8)
C32 C33 1.377(9)
C33 C34 1.372(9)
C34 C35 1.393(8)
C36 C37 1.384(8)
C36 C41 1.388(8)
C37 C38 1.384(8)
C38 C39 1.366(9)
C39 C40 1.372(9)
C40 C41 1.369(8)
C42 C47 1.381(8)
C42 C43 1.400(8)
C43 C44 1.379(8)
C44 C45 1.389(8)
C45 C46 1.376(8)
C45 C48 1.493(8)
C46 C47 1.377(8)
C48 F8 1.310(8)
C48 F7 1.318(8)
C48 F9 1.329(8)
C49 Cl2 1.683(15)
C49 Cl3' 1.697(8)
C49 Cl1' 1.710(10)
C49 Cl1 1.753(14)
C49 Cl2' 1.780(9)
C49 Cl3 1.816(14)
